data_1573961
loop_
_publ_author_name
'Maufort, Arthur'
'Van Landeghem, Melissa'
'Deutsch, Maxime'
'Banks, Peter'
'La Magna, Paola'
'Van Hecke, Kristof'
'Cerd&#xe1;, Jes&#xfa;s'
'Lutsen, Laurence'
'Vanderzande, Dirk'
'Quarti, Claudio'
'Beljonne, David'
'Pillet, S&#xe9;bastien'
'Vandewal, Koen'
'Van Gompel, Wouter T. M.'

_publ_section_title
;
 Structural rigidity, thermochromism and piezochromism of layered hybrid
 perovskites containing an interdigitated organic bilayer.
;
_journal_issue 13
_journal_name_full 'Chemical science'
_journal_page_first 5662
_journal_page_last 5675
_journal_paper_doi 10.1039/d4sc06637e
_journal_volume 16
_journal_year 2025
_chemical_formula_moiety 'I4 Pb, 2(C8 H9 F2 N4)'
_chemical_formula_sum 'C16 H18 F4 I4 N8 Pb'
_chemical_formula_weight 1113.17
_space_group_crystal_system orthorhombic
_space_group_IT_number 62
_space_group_name_Hall '-P 2ac 2n'
_space_group_name_H-M_alt 'P n m a'
_atom_sites_solution_hydrogens geom
_audit_creation_date 2024-02-08
_audit_creation_method
;
Olex2 1.5
(compiled 2023.08.24 svn.re1ec1418 for OlexSys, GUI svn.r6817)
;
_audit_update_record
;
2024-06-26 deposited with the CCDC.	2025-02-24 downloaded from the CCDC.
;
_cell_angle_alpha 90
_cell_angle_beta 90
_cell_angle_gamma 90
_cell_formula_units_Z 4
_cell_length_a 12.5029(7)
_cell_length_b 27.709(3)
_cell_length_c 6.2997(4)
_cell_measurement_reflns_used 9990
_cell_measurement_temperature 300(3)
_cell_measurement_theta_max 25.502
_cell_measurement_theta_min 3.317
_cell_volume 2182.5(3)
_computing_cell_refinement 'SAINT V8.40B (?, 2016)'
_computing_data_reduction 'SAINT V8.40B (?, 2016)'
_computing_molecular_graphics 'Olex2 1.5 (Dolomanov et al., 2009)'
_computing_publication_material 'Olex2 1.5 (Dolomanov et al., 2009)'
_computing_structure_refinement 'XL  (Sheldrick, 2008)'
_diffrn_ambient_pressure 4.33e+06
_diffrn_ambient_temperature 300(3)
_diffrn_measured_fraction_theta_full 0.421
_diffrn_measured_fraction_theta_max 0.382
_diffrn_measurement_device_type 'Bruker D8 Venture PHOTON III CMOS'
_diffrn_measurement_method '\w scans'
_diffrn_radiation_type MoK\a
_diffrn_radiation_wavelength 0.71073
_diffrn_reflns_av_R_equivalents 0.0355
_diffrn_reflns_av_unetI/netI 0.0157
_diffrn_reflns_Laue_measured_fraction_full 0.421
_diffrn_reflns_Laue_measured_fraction_max 0.382
_diffrn_reflns_limit_h_max 15
_diffrn_reflns_limit_h_min -14
_diffrn_reflns_limit_k_max 10
_diffrn_reflns_limit_k_min -11
_diffrn_reflns_limit_l_max 7
_diffrn_reflns_limit_l_min -7
_diffrn_reflns_number 23388
_diffrn_reflns_point_group_measured_fraction_full 0.421
_diffrn_reflns_point_group_measured_fraction_max 0.382
_diffrn_reflns_theta_full 25.242
_diffrn_reflns_theta_max 26.349
_diffrn_reflns_theta_min 3.259
_diffrn_source_current 1.0
_diffrn_source_power 0.05
_diffrn_source_voltage 50.0
_diffrn_standards_number 0
_exptl_absorpt_coefficient_mu 13.448
_exptl_absorpt_correction_T_max 0.7454
_exptl_absorpt_correction_T_min 0.6026
_exptl_absorpt_correction_type multi-scan
_exptl_absorpt_process_details
;
SADABS-2016/2 (Bruker,2016/2) was used for absorption correction.
wR2(int) was 0.0862 before and 0.0649 after correction.
The Ratio of minimum to maximum transmission is 0.8084.
The \l/2 correction factor is Not present.
;
_exptl_crystal_colour red
_exptl_crystal_density_diffrn 3.388
_exptl_crystal_description plate
_exptl_crystal_F_000 2000
_exptl_crystal_size_max 0.167
_exptl_crystal_size_mid 0.096
_exptl_crystal_size_min 0.050
_refine_diff_density_max 0.409
_refine_diff_density_min -0.451
_refine_diff_density_rms 0.098
_refine_ls_extinction_method none
_refine_ls_goodness_of_fit_ref 1.157
_refine_ls_hydrogen_treatment constr
_refine_ls_matrix_type full
_refine_ls_number_parameters 95
_refine_ls_number_reflns 869
_refine_ls_number_restraints 0
_refine_ls_restrained_S_all 1.157
_refine_ls_R_factor_all 0.0200
_refine_ls_R_factor_gt 0.0185
_refine_ls_shift/su_max 0.000
_refine_ls_shift/su_mean 0.000
_refine_ls_structure_factor_coef Fsqd
_refine_ls_weighting_details 'w=1/[\s^2^(Fo^2^)+(0.0080P)^2^+13.3578P] where P=(Fo^2^+2Fc^2^)/3'
_refine_ls_weighting_scheme calc
_refine_ls_wR_factor_gt 0.0406
_refine_ls_wR_factor_ref 0.0410
_reflns_Friedel_coverage 0.000
_reflns_number_gt 836
_reflns_number_total 869
_reflns_threshold_expression 'I > 2\s(I)'
_cod_data_source_file d4sc06637e4.cif
_cod_data_source_block 4p33gpa_good
_cod_depositor_comments 'Adding full bibliography for 1573956--1573967.cif.'
_cod_database_code 1573961
_shelx_shelxl_version_number 2019/1
_shelx_space_group_comment
;
The symmetry employed for this shelxl refinement is uniquely defined
by the following loop, which should always be used as a source of
symmetry information in preference to the above space-group names.
They are only intended as comments.
;
_olex2_refinement_description
;
1. Fixed Uiso
 At 1.2 times of:
  All C(H) groups, All C(H,H) groups
 At 1.5 times of:
  All N(H,H,H) groups
2.a Secondary CH2 refined with riding coordinates:
 C2(H2A,H2B), C1(H1D,H1E)
2.b Aromatic/amide H refined with riding coordinates:
 C5(H5), C8(H8)
2.c Idealised Me refined as rotating group:
 N1(H1A,H1B,H1C)
;
_olex2_submission_special_instructions 'No special instructions were received'
_olex2_exptl_crystal_mounting_method 'Crystal mounted in a Diamond anvil cell of 100 degre opening angle'

loop_
_space_group_symop_operation_xyz
'x, y, z'
'-x+1/2, -y, z+1/2'
'-x, y+1/2, -z'
'x+1/2, -y+1/2, -z+1/2'
'-x, -y, -z'
'x-1/2, y, -z-1/2'
'x, -y-1/2, z'
'-x-1/2, y-1/2, z-1/2'

loop_
_atom_site_label
_atom_site_type_symbol
_atom_site_fract_x
_atom_site_fract_y
_atom_site_fract_z
_atom_site_U_iso_or_equiv
_atom_site_adp_type
_atom_site_occupancy
_atom_site_site_symmetry_order
_atom_site_calc_flag
_atom_site_refinement_flags_posn
_atom_site_refinement_flags_adp
_atom_site_refinement_flags_occupancy
_atom_site_disorder_assembly
_atom_site_disorder_group
Pb1 Pb 0.35421(3) 0.750000 0.69560(5) 0.0292(6) Uani 1 2 d S T P . .
I1 I 0.35912(5) 0.750000 0.20229(9) 0.0274(8) Uani 1 2 d S T P . .
I2 I 0.10503(4) 0.750000 0.76534(9) 0.0298(8) Uani 1 2 d S T P . .
I3 I 0.32477(3) 0.64025(4) 0.66573(6) 0.0293(6) Uani 1 1 d . . . . .
F2 F 0.4420(3) 0.4055(5) 0.3718(8) 0.035(7) Uani 1 1 d . . . . .
F1 F 0.2616(3) 0.4462(4) 0.4488(6) 0.031(5) Uani 1 1 d . . . . .
N4 N 0.4082(4) 0.5969(6) 0.1931(8) 0.0178(13) Uiso 1 1 d . . . . .
N2 N 0.5106(4) 0.6023(5) 0.1326(8) 0.0191(13) Uiso 1 1 d . . . . .
C3 C 0.5062(5) 0.5281(7) 0.2210(10) 0.0171(16) Uiso 1 1 d . . . . .
C6 C 0.3378(5) 0.4761(6) 0.3672(10) 0.0167(16) Uiso 1 1 d . . . . .
N3 N 0.5733(4) 0.5628(5) 0.1479(8) 0.0215(14) Uiso 1 1 d . . . . .
N1 N 0.6969(4) 0.6488(5) 0.3374(9) 0.0255(14) Uiso 1 1 d . . . . .
H1A H 0.682137 0.617879 0.362661 0.038 Uiso 1 1 calc R U . . .
H1B H 0.719530 0.662734 0.456427 0.038 Uiso 1 1 calc R U . . .
H1C H 0.747769 0.650779 0.238901 0.038 Uiso 1 1 calc R U . . .
C2 C 0.5512(5) 0.6491(6) 0.0724(10) 0.0209(16) Uiso 1 1 d . . . . .
H2A H 0.493442 0.668652 0.016189 0.025 Uiso 1 1 calc R U . . .
H2B H 0.604789 0.645387 -0.037711 0.025 Uiso 1 1 calc R U . . .
C7 C 0.4374(6) 0.4518(9) 0.3291(13) 0.020(2) Uiso 1 1 d . . . . .
C1 C 0.5995(5) 0.6735(6) 0.2612(10) 0.0272(18) Uiso 1 1 d . . . . .
H1D H 0.617229 0.706549 0.224049 0.033 Uiso 1 1 calc R U . . .
H1E H 0.547248 0.674486 0.374979 0.033 Uiso 1 1 calc R U . . .
C5 C 0.3172(5) 0.5223(7) 0.3300(10) 0.0179(16) Uiso 1 1 d . . . . .
H5 H 0.250538 0.536035 0.355071 0.022 Uiso 1 1 calc R U . . .
C4 C 0.4048(4) 0.5492(7) 0.2492(10) 0.0161(15) Uiso 1 1 d . . . . .
C8 C 0.5238(5) 0.4783(6) 0.2571(10) 0.0163(15) Uiso 1 1 d . . . . .
H8 H 0.590141 0.464150 0.233523 0.020 Uiso 1 1 calc R U . . .

loop_
_atom_site_aniso_label
_atom_site_aniso_U_11
_atom_site_aniso_U_22
_atom_site_aniso_U_33
_atom_site_aniso_U_23
_atom_site_aniso_U_13
_atom_site_aniso_U_12
Pb1 0.01990(19) 0.0472(18) 0.0205(2) 0.000 -0.00006(13) 0.000
I1 0.0241(3) 0.040(3) 0.0183(3) 0.000 0.0000(2) 0.000
I2 0.0166(3) 0.047(3) 0.0261(3) 0.000 0.0000(2) 0.000
I3 0.0250(2) 0.0395(18) 0.0234(2) 0.0000(4) 0.00003(16) 0.0033(4)
F2 0.029(2) 0.04(2) 0.036(3) 0.000(5) 0.0053(17) 0.005(4)
F1 0.0227(19) 0.036(17) 0.034(2) 0.006(3) 0.0052(15) -0.004(3)

loop_
_atom_type_symbol
_atom_type_description
_atom_type_scat_dispersion_real
_atom_type_scat_dispersion_imag
_atom_type_scat_source
C C 0.0033 0.0016 'International Tables Vol C Tables 4.2.6.8 and 6.1.1.4'
H H 0.0000 0.0000 'International Tables Vol C Tables 4.2.6.8 and 6.1.1.4'
F F 0.0171 0.0103 'International Tables Vol C Tables 4.2.6.8 and 6.1.1.4'
I I -0.4742 1.8119 'International Tables Vol C Tables 4.2.6.8 and 6.1.1.4'
N N 0.0061 0.0033 'International Tables Vol C Tables 4.2.6.8 and 6.1.1.4'
Pb Pb -3.3944 10.1111 'International Tables Vol C Tables 4.2.6.8 and 6.1.1.4'

loop_
_geom_angle_atom_site_label_1
_geom_angle_atom_site_label_2
_geom_angle_atom_site_label_3
_geom_angle
_geom_angle_site_symmetry_1
_geom_angle_site_symmetry_3
_geom_angle_publ_flag
I1 Pb1 I1 177.77(3) . 1_556 ?
I1 Pb1 I2 99.157(18) . . ?
I1 Pb1 I2 93.355(18) . 6_657 ?
I2 Pb1 I1 84.413(18) 6_657 1_556 ?
I2 Pb1 I1 83.075(17) . 1_556 ?
I2 Pb1 I2 167.488(12) 6_657 . ?
I3 Pb1 I1 86.621(10) . . ?
I3 Pb1 I1 93.647(10) . 1_556 ?
I3 Pb1 I1 86.622(10) 7_575 . ?
I3 Pb1 I1 93.647(10) 7_575 1_556 ?
I3 Pb1 I2 97.145(10) 7_575 6_657 ?
I3 Pb1 I2 83.672(10) 7_575 . ?
I3 Pb1 I2 97.144(10) . 6_657 ?
I3 Pb1 I2 83.673(10) . . ?
I3 Pb1 I3 164.52(2) 7_575 . ?
Pb1 I1 Pb1 177.77(3) . 1_554 ?
Pb1 I2 Pb1 176.46(2) 6_557 . ?
N2 N4 C4 102.2(10) . . ?
N4 N2 N3 116.1(12) . . ?
N4 N2 C2 120.7(12) . . ?
N3 N2 C2 122.9(6) . . ?
N3 C3 C4 107.8(15) . . ?
N3 C3 C8 130.5(8) . . ?
C4 C3 C8 121.6(12) . . ?
F1 C6 C7 112.7(15) . . ?
C5 C6 F1 121.2(8) . . ?
C5 C6 C7 126.2(13) . . ?
N2 N3 C3 103.9(7) . . ?
H1A N1 H1B 109.5 . . ?
H1A N1 H1C 109.5 . . ?
H1B N1 H1C 109.5 . . ?
C1 N1 H1A 109.5 . . ?
C1 N1 H1B 109.5 . . ?
C1 N1 H1C 109.5 . . ?
N2 C2 H2A 109.7 . . ?
N2 C2 H2B 109.7 . . ?
N2 C2 C1 109.9(8) . . ?
H2A C2 H2B 108.2 . . ?
C1 C2 H2A 109.7 . . ?
C1 C2 H2B 109.7 . . ?
F2 C7 C6 117.5(12) . . ?
F2 C7 C8 123.5(12) . . ?
C8 C7 C6 119(2) . . ?
N1 C1 C2 112.4(11) . . ?
N1 C1 H1D 109.1 . . ?
N1 C1 H1E 109.1 . . ?
C2 C1 H1D 109.1 . . ?
C2 C1 H1E 109.1 . . ?
H1D C1 H1E 107.9 . . ?
C6 C5 H5 122.6 . . ?
C6 C5 C4 114.9(10) . . ?
C4 C5 H5 122.6 . . ?
N4 C4 C3 109.9(10) . . ?
N4 C4 C5 128.6(11) . . ?
C3 C4 C5 121.4(16) . . ?
C3 C8 H8 121.6 . . ?
C7 C8 C3 116.7(12) . . ?
C7 C8 H8 121.6 . . ?

loop_
_geom_bond_atom_site_label_1
_geom_bond_atom_site_label_2
_geom_bond_distance
_geom_bond_site_symmetry_2
_geom_bond_publ_flag
Pb1 I1 3.1926(7) 1_556 ?
Pb1 I1 3.1084(6) . ?
Pb1 I2 3.1464(7) . ?
Pb1 I2 3.1455(7) 6_657 ?
Pb1 I3 3.0691(13) 7_575 ?
Pb1 I3 3.0691(13) . ?
F2 C7 1.31(2) . ?
F1 C6 1.364(14) . ?
N4 N2 1.344(8) . ?
N4 C4 1.37(2) . ?
N2 N3 1.351(17) . ?
N2 C2 1.44(2) . ?
C3 N3 1.356(17) . ?
C3 C4 1.408(14) . ?
C3 C8 1.41(2) . ?
C6 C7 1.434(17) . ?
C6 C5 1.33(2) . ?
N1 H1A 0.8900 . ?
N1 H1B 0.8900 . ?
N1 H1C 0.8900 . ?
N1 C1 1.478(12) . ?
C2 H2A 0.9700 . ?
C2 H2B 0.9700 . ?
C2 C1 1.497(13) . ?
C7 C8 1.383(19) . ?
C1 H1D 0.9700 . ?
C1 H1E 0.9700 . ?
C5 H5 0.9300 . ?
C5 C4 1.419(16) . ?
C8 H8 0.9300 . ?

loop_
_geom_torsion_atom_site_label_1
_geom_torsion_atom_site_label_2
_geom_torsion_atom_site_label_3
_geom_torsion_atom_site_label_4
_geom_torsion
_geom_torsion_site_symmetry_1
_geom_torsion_site_symmetry_2
_geom_torsion_site_symmetry_3
_geom_torsion_site_symmetry_4
_geom_torsion_publ_flag
F2 C7 C8 C3 -179.2(9) . . . . ?
F1 C6 C7 F2 1.2(13) . . . . ?
F1 C6 C7 C8 -176.6(7) . . . . ?
F1 C6 C5 C4 178.8(6) . . . . ?
N4 N2 N3 C3 1.2(8) . . . . ?
N4 N2 C2 C1 92.6(7) . . . . ?
N2 N4 C4 C3 0.4(9) . . . . ?
N2 N4 C4 C5 178.9(7) . . . . ?
N2 C2 C1 N1 66.9(10) . . . . ?
C6 C7 C8 C3 -1.5(13) . . . . ?
C6 C5 C4 N4 179.0(9) . . . . ?
C6 C5 C4 C3 -2.7(12) . . . . ?
N3 N2 C2 C1 -82.1(10) . . . . ?
N3 C3 C4 N4 0.3(9) . . . . ?
N3 C3 C4 C5 -178.3(7) . . . . ?
N3 C3 C8 C7 -178.6(7) . . . . ?
C2 N2 N3 C3 176.1(7) . . . . ?
C7 C6 C5 C4 -1.4(14) . . . . ?
C5 C6 C7 F2 -178.6(9) . . . . ?
C5 C6 C7 C8 3.6(15) . . . . ?
C4 N4 N2 N3 -1.0(9) . . . . ?
C4 N4 N2 C2 -176.0(7) . . . . ?
C4 C3 N3 N2 -0.8(8) . . . . ?
C4 C3 C8 C7 -2.4(13) . . . . ?
C8 C3 N3 N2 175.8(9) . . . . ?
C8 C3 C4 N4 -176.7(8) . . . . ?
C8 C3 C4 C5 4.7(12) . . . . ?
